data_4301539
loop_
_publ_author_name
'Sipke H. Wadman'
'Martin Lutz'
'Duncan M. Tooke'
'Anthony L. Spek'
'Franti\<sek Hartl'
'Remco W. A. Havenith'
'Gerard P. M. van Klink'
'Gerard van Koten'

_publ_contact_author_address
; Bijvoet Center for Biomolecular Research
  Crystal and Structural Chemistry
  Utrecht University
  Padualaan 8
  3584 CH Utrecht
  The Netherlands
;
_publ_contact_author_email m.lutz@uu.nl
_publ_contact_author_fax '[+31] 30 2533940'
_publ_contact_author_name 'Martin Lutz'
_publ_contact_author_phone '[+31] 30 2533902'
_publ_section_title
;
Consequences of N,C,N'- and C,N,N'-Coordination Modes on Electronic and
Photophysical Properties of Cyclometalated Aryl Ruthenium(II) Complexes
;
_journal_name_full 'Inorganic Chemistry'
_journal_page_first 1887
_journal_page_last 1900
_journal_paper_doi 10.1021/ic801595m
_journal_volume 48
_journal_year 2009
_chemical_formula_moiety 'C34 H26 N5 O2 Ru, F6 P, C2 H3 N'
_chemical_formula_sum 'C36 H29 F6 N6 O2 P Ru'
_chemical_formula_weight 823.69
_chemical_name_systematic
; 
 ? 
;
_space_group_IT_number 78
_symmetry_cell_setting tetragonal
_symmetry_space_group_name_Hall 'P 4cw'
_symmetry_space_group_name_H-M 'P 43'
_atom_sites_solution_hydrogens geom
_atom_sites_solution_primary direct
_atom_sites_solution_secondary difmap
_audit_creation_method SHELXL-97
_cell_angle_alpha 90.00
_cell_angle_beta 90.00
_cell_angle_gamma 90.00
_cell_formula_units_Z 4
_cell_length_a 8.9314(9)
_cell_length_b 8.9314(9)
_cell_length_c 42.105(3)
_cell_measurement_reflns_used 156
_cell_measurement_temperature 150(2)
_cell_measurement_theta_max 15.207
_cell_measurement_theta_min 3.252
_cell_volume 3358.7(5)
_computing_cell_refinement DIRAX
_computing_data_collection 'Nonius Collect'
_computing_data_reduction 'EvalCCD and SADABS'
_computing_molecular_graphics PLATON
_computing_publication_material PLATON
_computing_structure_refinement 'SHELXL-97 (Sheldrick, 1997)'
_computing_structure_solution DIRDIF
_diffrn_ambient_temperature 150(2)
_diffrn_measured_fraction_theta_full 0.986
_diffrn_measured_fraction_theta_max 0.986
_diffrn_measurement_device_type 'Nonius KappaCCD'
_diffrn_measurement_method '\f and \w scans'
_diffrn_radiation_monochromator graphite
_diffrn_radiation_source 'rotating anode'
_diffrn_radiation_type MoK\a
_diffrn_radiation_wavelength 0.71073
_diffrn_reflns_av_R_equivalents 0.0617
_diffrn_reflns_av_sigmaI/netI 0.0390
_diffrn_reflns_limit_h_max 11
_diffrn_reflns_limit_h_min -11
_diffrn_reflns_limit_k_max 11
_diffrn_reflns_limit_k_min -11
_diffrn_reflns_limit_l_max 54
_diffrn_reflns_limit_l_min -54
_diffrn_reflns_number 56793
_diffrn_reflns_theta_full 27.44
_diffrn_reflns_theta_max 27.44
_diffrn_reflns_theta_min 1.93
_exptl_absorpt_coefficient_mu 0.592
_exptl_absorpt_correction_T_max 0.89
_exptl_absorpt_correction_T_min 0.62
_exptl_absorpt_correction_type multi-scan
_exptl_absorpt_process_details Sadabs
_exptl_crystal_colour black
_exptl_crystal_density_diffrn 1.629
_exptl_crystal_density_method 'not measured'
_exptl_crystal_description block
_exptl_crystal_F_000 1664
_exptl_crystal_size_max 0.2
_exptl_crystal_size_mid 0.2
_exptl_crystal_size_min 0.2
_refine_diff_density_max 1.167
_refine_diff_density_min -0.693
_refine_diff_density_rms 0.105
_refine_ls_abs_structure_details 'Flack H D (1983), Acta Cryst. A39, 876-881'
_refine_ls_abs_structure_Flack -0.01(2)
_refine_ls_extinction_method none
_refine_ls_goodness_of_fit_ref 1.119
_refine_ls_hydrogen_treatment constr
_refine_ls_matrix_type full
_refine_ls_number_parameters 526
_refine_ls_number_reflns 7554
_refine_ls_number_restraints 16
_refine_ls_restrained_S_all 1.118
_refine_ls_R_factor_all 0.0438
_refine_ls_R_factor_gt 0.0376
_refine_ls_shift/su_max 0.002
_refine_ls_shift/su_mean 0.000
_refine_ls_structure_factor_coef Fsqd
_refine_ls_weighting_details 'calc w=1/[\s^2^(Fo^2^)+(0.0608P)^2^+0.3309P] where P=(Fo^2^+2Fc^2^)/3'
_refine_ls_weighting_scheme calc
_refine_ls_wR_factor_gt 0.0869
_refine_ls_wR_factor_ref 0.0933
_reflns_number_gt 6985
_reflns_number_total 7554
_reflns_threshold_expression I>2\s(I)
_cod_data_source_file ic801595m_si_001_1.cif
_cod_data_source_block s3386a
_cod_database_code 4301539

loop_
_symmetry_equiv_pos_as_xyz
'x, y, z'
'-y, x, z+3/4'
'-x, -y, z+1/2'
'y, -x, z+1/4'

loop_
_atom_site_label
_atom_site_type_symbol
_atom_site_fract_x
_atom_site_fract_y
_atom_site_fract_z
_atom_site_U_iso_or_equiv
_atom_site_adp_type
_atom_site_occupancy
_atom_site_symmetry_multiplicity
_atom_site_calc_flag
_atom_site_refinement_flags
_atom_site_disorder_assembly
_atom_site_disorder_group
Ru1 Ru 0.67761(2) 1.02215(3) -0.001008(9) 0.01879(7) Uani 1 1 d . . .
O1 O 0.5057(3) 0.9114(3) 0.15863(6) 0.0378(6) Uani 1 1 d . . .
O2 O 0.5859(3) 0.6832(3) 0.14377(6) 0.0341(6) Uani 1 1 d . . .
N2 N 0.6578(3) 0.9638(3) 0.04480(6) 0.0204(5) Uani 1 1 d . . .
N8 N 0.7683(3) 0.7984(3) 0.00018(8) 0.0206(5) Uani 1 1 d . . .
N19 N 0.8910(3) 1.1093(3) -0.00305(7) 0.0218(5) Uani 1 1 d . . .
N25 N 0.6838(3) 1.0931(3) -0.04490(6) 0.0218(5) Uani 1 1 d . . .
N31 N 0.4704(3) 0.9540(3) -0.01695(7) 0.0225(6) Uani 1 1 d . . .
C1 C 0.6981(4) 0.8254(4) 0.05465(7) 0.0221(6) Uani 1 1 d . . .
C3 C 0.5928(4) 1.0629(4) 0.06528(8) 0.0237(6) Uani 1 1 d . . .
C4 C 0.5658(4) 1.0198(4) 0.09648(8) 0.0272(7) Uani 1 1 d . . .
H4 H 0.5224 1.0886 0.1110 0.033 Uiso 1 1 calc R . .
C5 C 0.6022(4) 0.8758(4) 0.10639(8) 0.0259(7) Uani 1 1 d . . .
C6 C 0.6705(4) 0.7768(4) 0.08529(7) 0.0248(7) Uani 1 1 d . . .
H6 H 0.6974 0.6786 0.0918 0.030 Uiso 1 1 calc R . .
C7 C 0.7703(4) 0.7355(4) 0.02955(7) 0.0217(6) Uani 1 1 d . . .
C9 C 0.8321(4) 0.7233(4) -0.02399(8) 0.0244(7) Uani 1 1 d . . .
H9 H 0.8301 0.7666 -0.0446 0.029 Uiso 1 1 calc R . .
C10 C 0.9004(4) 0.5856(4) -0.02006(8) 0.0288(7) Uani 1 1 d . . .
H10 H 0.9431 0.5348 -0.0377 0.035 Uiso 1 1 calc R . .
C11 C 0.9055(4) 0.5229(4) 0.00995(8) 0.0298(8) Uani 1 1 d . . .
H11 H 0.9541 0.4296 0.0133 0.036 Uiso 1 1 calc R . .
C12 C 0.8388(4) 0.5979(4) 0.03506(8) 0.0275(7) Uani 1 1 d . . .
H12 H 0.8397 0.5558 0.0558 0.033 Uiso 1 1 calc R . .
C13 C 0.5559(4) 1.2053(4) 0.04977(8) 0.0254(7) Uani 1 1 d . . .
C14 C 0.5880(4) 1.2145(4) 0.01711(8) 0.0227(7) Uani 1 1 d . . .
C15 C 0.5519(4) 1.3487(4) 0.00165(10) 0.0283(7) Uani 1 1 d . . .
H15 H 0.5732 1.3591 -0.0203 0.034 Uiso 1 1 calc R . .
C16 C 0.4853(5) 1.4676(4) 0.01795(10) 0.0358(9) Uani 1 1 d . . .
H16 H 0.4597 1.5566 0.0068 0.043 Uiso 1 1 calc R . .
C17 C 0.4561(4) 1.4567(4) 0.05027(11) 0.0383(9) Uani 1 1 d . . .
H17 H 0.4120 1.5383 0.0613 0.046 Uiso 1 1 calc R . .
C18 C 0.4915(4) 1.3269(4) 0.06623(10) 0.0337(8) Uani 1 1 d . . .
H18 H 0.4726 1.3193 0.0884 0.040 Uiso 1 1 calc R . .
C20 C 0.9981(4) 1.1065(4) 0.01958(8) 0.0257(7) Uani 1 1 d . . .
H20 H 0.9760 1.0598 0.0393 0.031 Uiso 1 1 calc R . .
C21 C 1.1391(4) 1.1688(4) 0.01530(9) 0.0324(8) Uani 1 1 d . . .
H21 H 1.2106 1.1669 0.0320 0.039 Uiso 1 1 calc R . .
C22 C 1.1736(4) 1.2332(4) -0.01335(10) 0.0340(8) Uani 1 1 d . . .
H22 H 1.2694 1.2767 -0.0167 0.041 Uiso 1 1 calc R . .
C23 C 1.0677(4) 1.2345(4) -0.03740(9) 0.0287(7) Uani 1 1 d . . .
H23 H 1.0909 1.2768 -0.0575 0.034 Uiso 1 1 calc R . .
C24 C 0.9274(4) 1.1732(3) -0.03179(8) 0.0226(6) Uani 1 1 d . . .
C26 C 0.8068(4) 1.1686(4) -0.05542(8) 0.0238(7) Uani 1 1 d . . .
C27 C 0.8068(4) 1.2341(4) -0.08542(9) 0.0327(8) Uani 1 1 d . . .
H27 H 0.8920 1.2872 -0.0929 0.039 Uiso 1 1 calc R . .
C28 C 0.6805(5) 1.2205(4) -0.10417(9) 0.0378(9) Uani 1 1 d . . .
H28 H 0.6791 1.2642 -0.1247 0.045 Uiso 1 1 calc R . .
C29 C 0.5563(4) 1.1438(4) -0.09325(8) 0.0329(8) Uani 1 1 d . . .
H29 H 0.4692 1.1359 -0.1061 0.040 Uiso 1 1 calc R . .
C30 C 0.5601(4) 1.0788(4) -0.06348(8) 0.0250(7) Uani 1 1 d . . .
C32 C 0.4411(4) 0.9927(4) -0.04794(8) 0.0246(7) Uani 1 1 d . . .
C33 C 0.3093(4) 0.9492(4) -0.06278(9) 0.0314(8) Uani 1 1 d . . .
H33 H 0.2916 0.9758 -0.0843 0.038 Uiso 1 1 calc R . .
C34 C 0.2043(4) 0.8672(4) -0.04625(10) 0.0354(8) Uani 1 1 d . . .
H34 H 0.1138 0.8368 -0.0562 0.042 Uiso 1 1 calc R . .
C35 C 0.2324(4) 0.8302(4) -0.01515(10) 0.0332(8) Uani 1 1 d . . .
H35 H 0.1611 0.7741 -0.0034 0.040 Uiso 1 1 calc R . .
C36 C 0.3653(3) 0.8750(3) -0.00099(9) 0.0255(6) Uani 1 1 d . . .
H36 H 0.3830 0.8494 0.0206 0.031 Uiso 1 1 calc R . .
C37 C 0.5586(4) 0.8291(4) 0.13908(8) 0.0290(7) Uani 1 1 d . . .
C38 C 0.5336(4) 0.6206(5) 0.17364(9) 0.0359(9) Uani 1 1 d . . .
H38A H 0.4228 0.6200 0.1744 0.043 Uiso 1 1 calc R . .
H38B H 0.5714 0.6802 0.1918 0.043 Uiso 1 1 calc R . .
C39 C 0.5930(5) 0.4645(6) 0.17510(11) 0.0496(11) Uani 1 1 d . . .
H39A H 0.5596 0.4087 0.1564 0.074 Uiso 1 1 calc R . .
H39B H 0.5558 0.4152 0.1943 0.074 Uiso 1 1 calc R . .
H39C H 0.7027 0.4672 0.1756 0.074 Uiso 1 1 calc R . .
P1 P 0.13901(11) 0.82573(12) 0.09465(2) 0.0368(2) Uani 1 1 d . . .
F1 F 0.0351(7) 0.6830(6) 0.10097(16) 0.0513(14) Uani 0.747(11) 1 d PD A 1
F2 F 0.2352(11) 0.9731(7) 0.08852(19) 0.067(2) Uani 0.747(11) 1 d PD A 1
F3 F 0.1318(7) 0.8661(6) 0.13106(9) 0.0618(15) Uani 0.747(11) 1 d PD A 1
F4 F -0.0108(5) 0.9232(5) 0.08893(13) 0.0620(16) Uani 0.747(11) 1 d PD A 1
F5 F 0.1434(8) 0.7898(9) 0.05857(12) 0.084(2) Uani 0.747(11) 1 d PD A 1
F6 F 0.2832(5) 0.7306(5) 0.10096(16) 0.073(2) Uani 0.747(11) 1 d PD A 1
F1A F 0.0904(19) 0.6529(13) 0.0963(4) 0.096(11) Uani 0.253(11) 1 d PD A 2
F2A F 0.204(2) 0.9914(11) 0.0931(5) 0.060(7) Uani 0.253(11) 1 d PD A 2
F3A F 0.2908(13) 0.7713(15) 0.0763(4) 0.077(5) Uani 0.253(11) 1 d PD A 2
F4A F 0.2293(17) 0.8013(19) 0.1275(2) 0.080(7) Uani 0.253(11) 1 d PD A 2
F5A F 0.0027(13) 0.876(2) 0.1123(4) 0.143(13) Uani 0.253(11) 1 d PD A 2
F6A F 0.0641(18) 0.8417(17) 0.0612(3) 0.095(10) Uani 0.253(11) 1 d PD A 2
N40 N 0.8335(6) 0.1529(8) 0.15077(12) 0.0816(17) Uani 1 1 d . . .
C41 C 0.8683(6) 0.2064(7) 0.12763(13) 0.0579(13) Uani 1 1 d . . .
C42 C 0.9154(7) 0.2740(7) 0.09793(14) 0.0694(16) Uani 1 1 d . . .
H42A H 0.9334 0.3811 0.1012 0.104 Uiso 1 1 calc R . .
H42B H 0.8369 0.2604 0.0819 0.104 Uiso 1 1 calc R . .
H42C H 1.0079 0.2259 0.0906 0.104 Uiso 1 1 calc R . .

loop_
_atom_site_aniso_label
_atom_site_aniso_U_11
_atom_site_aniso_U_22
_atom_site_aniso_U_33
_atom_site_aniso_U_23
_atom_site_aniso_U_13
_atom_site_aniso_U_12
Ru1 0.01714(12) 0.01793(13) 0.02129(11) 0.00070(9) -0.00005(9) 0.00028(9)
O1 0.0398(16) 0.0472(17) 0.0263(13) -0.0037(11) 0.0079(10) 0.0026(12)
O2 0.0377(15) 0.0386(15) 0.0260(12) 0.0061(10) 0.0073(10) 0.0050(12)
N2 0.0179(13) 0.0219(14) 0.0213(13) -0.0028(10) 0.0021(9) -0.0010(10)
N8 0.0156(12) 0.0205(12) 0.0257(12) -0.0015(12) 0.0016(12) -0.0030(9)
N19 0.0207(12) 0.0187(12) 0.0259(13) -0.0010(12) -0.0002(12) 0.0016(9)
N25 0.0232(14) 0.0202(14) 0.0220(13) 0.0018(10) -0.0002(10) 0.0021(10)
N31 0.0205(14) 0.0189(14) 0.0281(14) -0.0020(10) -0.0020(11) 0.0009(11)
C1 0.0181(15) 0.0208(16) 0.0274(16) -0.0017(12) 0.0000(11) -0.0007(12)
C3 0.0175(16) 0.0245(17) 0.0290(17) -0.0035(13) 0.0011(12) 0.0003(12)
C4 0.0232(17) 0.0339(19) 0.0245(16) -0.0045(13) 0.0018(12) 0.0027(13)
C5 0.0238(17) 0.0308(18) 0.0230(15) -0.0009(12) 0.0018(12) -0.0010(14)
C6 0.0218(16) 0.0288(17) 0.0236(15) 0.0001(12) -0.0008(12) 0.0009(13)
C7 0.0185(15) 0.0219(16) 0.0246(15) 0.0004(12) 0.0001(11) -0.0020(12)
C9 0.0252(17) 0.0238(17) 0.0243(15) -0.0016(12) 0.0028(12) -0.0021(13)
C10 0.0279(18) 0.0262(18) 0.0323(18) -0.0080(13) 0.0055(13) 0.0002(14)
C11 0.035(2) 0.0207(17) 0.0337(18) -0.0010(12) 0.0016(14) 0.0045(15)
C12 0.0314(19) 0.0234(17) 0.0276(17) 0.0023(12) 0.0011(13) 0.0033(14)
C13 0.0182(16) 0.0240(17) 0.0339(18) -0.0035(13) 0.0010(12) -0.0017(13)
C14 0.0159(15) 0.0182(16) 0.0340(18) -0.0017(12) -0.0031(12) 0.0001(12)
C15 0.0244(15) 0.0201(15) 0.0404(19) 0.0020(15) -0.0047(15) 0.0010(12)
C16 0.034(2) 0.0186(19) 0.054(3) -0.0017(15) -0.0045(17) 0.0054(16)
C17 0.031(2) 0.025(2) 0.059(2) -0.0098(16) 0.0031(17) 0.0051(16)
C18 0.0304(19) 0.0284(19) 0.042(2) -0.0089(14) 0.0045(15) 0.0024(15)
C20 0.0212(16) 0.0255(17) 0.0305(17) 0.0002(12) -0.0036(12) 0.0028(13)
C21 0.0220(18) 0.0276(19) 0.048(2) -0.0060(15) -0.0086(15) 0.0025(14)
C22 0.0206(19) 0.0262(19) 0.055(2) -0.0017(16) 0.0046(15) 0.0006(15)
C23 0.0251(18) 0.0229(17) 0.0383(19) -0.0020(13) 0.0065(14) 0.0013(13)
C24 0.0227(16) 0.0175(15) 0.0277(16) -0.0006(11) 0.0022(12) 0.0018(12)
C26 0.0226(17) 0.0211(16) 0.0278(16) -0.0002(12) 0.0027(12) 0.0003(12)
C27 0.040(2) 0.0261(18) 0.0325(18) 0.0056(13) 0.0023(15) -0.0049(15)
C28 0.052(2) 0.036(2) 0.0259(18) 0.0066(14) -0.0046(16) -0.0037(18)
C29 0.039(2) 0.033(2) 0.0271(18) 0.0022(14) -0.0069(14) 0.0014(16)
C30 0.0249(17) 0.0227(16) 0.0272(16) -0.0016(12) -0.0026(12) 0.0037(13)
C32 0.0241(17) 0.0225(16) 0.0272(16) -0.0038(12) -0.0027(12) 0.0022(13)
C33 0.0281(19) 0.0334(19) 0.0326(19) -0.0062(14) -0.0075(14) 0.0009(14)
C34 0.0222(18) 0.034(2) 0.050(2) -0.0104(16) -0.0040(15) -0.0041(15)
C35 0.0241(19) 0.0275(19) 0.048(2) -0.0033(15) 0.0030(15) -0.0050(15)
C36 0.0216(15) 0.0220(15) 0.0330(16) 0.0000(14) 0.0027(15) -0.0004(11)
C37 0.0231(17) 0.040(2) 0.0239(16) 0.0003(13) 0.0019(13) -0.0010(14)
C38 0.0286(19) 0.051(2) 0.0286(18) 0.0112(16) 0.0061(14) -0.0004(16)
C39 0.041(2) 0.059(3) 0.048(2) 0.023(2) 0.0099(19) 0.001(2)
P1 0.0298(5) 0.0439(6) 0.0368(5) 0.0095(4) -0.0034(4) -0.0044(4)
F1 0.050(3) 0.048(3) 0.056(3) 0.0179(19) -0.018(2) -0.014(2)
F2 0.042(3) 0.070(4) 0.090(5) 0.027(3) -0.003(3) -0.024(3)
F3 0.068(4) 0.074(3) 0.044(2) -0.0020(18) -0.009(2) -0.014(2)
F4 0.036(2) 0.060(3) 0.090(4) 0.032(2) -0.011(2) 0.0008(18)
F5 0.104(6) 0.108(5) 0.039(3) -0.003(3) 0.009(3) -0.022(4)
F6 0.037(2) 0.069(3) 0.114(6) -0.007(3) -0.012(2) 0.014(2)
F1A 0.14(2) 0.057(11) 0.096(16) 0.050(11) -0.082(16) -0.054(14)
F2A 0.069(17) 0.040(8) 0.071(11) -0.007(7) 0.002(9) 0.008(8)
F3A 0.088(11) 0.062(9) 0.080(12) -0.012(8) 0.031(8) 0.021(7)
F4A 0.065(11) 0.114(15) 0.061(9) 0.027(9) -0.044(8) -0.045(11)
F5A 0.094(16) 0.15(2) 0.19(3) -0.004(19) 0.094(19) -0.009(14)
F6A 0.121(18) 0.068(12) 0.098(16) 0.056(11) -0.067(15) -0.053(12)
N40 0.066(3) 0.127(5) 0.052(3) -0.018(3) 0.010(2) -0.020(3)
C41 0.047(3) 0.076(4) 0.051(3) -0.017(2) -0.001(2) -0.002(3)
C42 0.082(4) 0.070(4) 0.056(3) 0.001(3) -0.026(3) -0.013(3)

loop_
_atom_type_symbol
_atom_type_description
_atom_type_scat_dispersion_real
_atom_type_scat_dispersion_imag
_atom_type_scat_source
C C 0.0033 0.0016 'International Tables Vol C Tables 4.2.6.8 and 6.1.1.4'
H H 0.0000 0.0000 'International Tables Vol C Tables 4.2.6.8 and 6.1.1.4'
F F 0.0171 0.0103 'International Tables Vol C Tables 4.2.6.8 and 6.1.1.4'
N N 0.0061 0.0033 'International Tables Vol C Tables 4.2.6.8 and 6.1.1.4'
O O 0.0106 0.0060 'International Tables Vol C Tables 4.2.6.8 and 6.1.1.4'
P P 0.1023 0.0942 'International Tables Vol C Tables 4.2.6.8 and 6.1.1.4'
Ru Ru -1.2594 0.8363 'International Tables Vol C Tables 4.2.6.8 and 6.1.1.4'

loop_
_geom_angle_atom_site_label_1
_geom_angle_atom_site_label_2
_geom_angle_atom_site_label_3
_geom_angle
_geom_angle_site_symmetry_1
_geom_angle_site_symmetry_3
_geom_angle_publ_flag
N25 Ru1 N2 174.85(11) . . ?
N25 Ru1 C14 95.25(12) . . ?
N2 Ru1 C14 79.89(12) . . ?
N25 Ru1 N31 79.23(11) . . ?
N2 Ru1 N31 99.04(11) . . ?
C14 Ru1 N31 91.04(13) . . ?
N25 Ru1 N19 79.17(12) . . ?
N2 Ru1 N19 102.71(11) . . ?
C14 Ru1 N19 93.47(12) . . ?
N31 Ru1 N19 158.24(11) . . ?
N25 Ru1 N8 108.17(11) . . ?
N2 Ru1 N8 76.72(11) . . ?
C14 Ru1 N8 156.57(12) . . ?
N31 Ru1 N8 94.08(10) . . ?
N19 Ru1 N8 90.19(10) . . ?
C37 O2 C38 116.3(3) . . ?
C1 N2 C3 120.8(3) . . ?
C1 N2 Ru1 120.6(2) . . ?
C3 N2 Ru1 118.5(2) . . ?
C9 N8 C7 118.5(3) . . ?
C9 N8 Ru1 127.1(2) . . ?
C7 N8 Ru1 114.2(2) . . ?
C20 N19 C24 117.5(3) . . ?
C20 N19 Ru1 128.2(2) . . ?
C24 N19 Ru1 114.3(2) . . ?
C30 N25 C26 120.9(3) . . ?
C30 N25 Ru1 119.4(2) . . ?
C26 N25 Ru1 119.4(2) . . ?
C36 N31 C32 118.0(3) . . ?
C36 N31 Ru1 128.0(2) . . ?
C32 N31 Ru1 114.0(2) . . ?
N2 C1 C6 121.7(3) . . ?
N2 C1 C7 113.2(3) . . ?
C6 C1 C7 125.1(3) . . ?
N2 C3 C4 119.4(3) . . ?
N2 C3 C13 112.1(3) . . ?
C4 C3 C13 128.4(3) . . ?
C3 C4 C5 119.9(3) . . ?
C3 C4 H4 120.0 . . ?
C5 C4 H4 120.0 . . ?
C4 C5 C6 119.9(3) . . ?
C4 C5 C37 118.3(3) . . ?
C6 C5 C37 121.7(3) . . ?
C1 C6 C5 118.3(3) . . ?
C1 C6 H6 120.9 . . ?
C5 C6 H6 120.9 . . ?
N8 C7 C12 121.5(3) . . ?
N8 C7 C1 114.9(3) . . ?
C12 C7 C1 123.6(3) . . ?
N8 C9 C10 122.7(3) . . ?
N8 C9 H9 118.7 . . ?
C10 C9 H9 118.7 . . ?
C9 C10 C11 118.9(3) . . ?
C9 C10 H10 120.5 . . ?
C11 C10 H10 120.5 . . ?
C10 C11 C12 119.2(3) . . ?
C10 C11 H11 120.4 . . ?
C12 C11 H11 120.4 . . ?
C11 C12 C7 119.2(3) . . ?
C11 C12 H12 120.4 . . ?
C7 C12 H12 120.4 . . ?
C14 C13 C18 121.2(3) . . ?
C14 C13 C3 116.1(3) . . ?
C18 C13 C3 122.7(3) . . ?
C15 C14 C13 117.2(3) . . ?
C15 C14 Ru1 129.5(3) . . ?
C13 C14 Ru1 113.3(2) . . ?
C16 C15 C14 121.3(4) . . ?
C16 C15 H15 119.3 . . ?
C14 C15 H15 119.3 . . ?
C17 C16 C15 120.5(3) . . ?
C17 C16 H16 119.8 . . ?
C15 C16 H16 119.8 . . ?
C18 C17 C16 119.6(3) . . ?
C18 C17 H17 120.2 . . ?
C16 C17 H17 120.2 . . ?
C17 C18 C13 120.1(4) . . ?
C17 C18 H18 119.9 . . ?
C13 C18 H18 119.9 . . ?
N19 C20 C21 122.9(3) . . ?
N19 C20 H20 118.5 . . ?
C21 C20 H20 118.5 . . ?
C22 C21 C20 119.1(3) . . ?
C22 C21 H21 120.5 . . ?
C20 C21 H21 120.5 . . ?
C21 C22 C23 119.5(4) . . ?
C21 C22 H22 120.3 . . ?
C23 C22 H22 120.3 . . ?
C22 C23 C24 119.3(3) . . ?
C22 C23 H23 120.4 . . ?
C24 C23 H23 120.4 . . ?
N19 C24 C23 121.7(3) . . ?
N19 C24 C26 114.3(3) . . ?
C23 C24 C26 124.0(3) . . ?
N25 C26 C27 120.2(3) . . ?
N25 C26 C24 112.7(3) . . ?
C27 C26 C24 127.1(3) . . ?
C28 C27 C26 118.8(3) . . ?
C28 C27 H27 120.6 . . ?
C26 C27 H27 120.6 . . ?
C27 C28 C29 120.5(3) . . ?
C27 C28 H28 119.7 . . ?
C29 C28 H28 119.7 . . ?
C30 C29 C28 119.3(3) . . ?
C30 C29 H29 120.3 . . ?
C28 C29 H29 120.3 . . ?
N25 C30 C29 120.2(3) . . ?
N25 C30 C32 112.4(3) . . ?
C29 C30 C32 127.4(3) . . ?
N31 C32 C33 121.2(3) . . ?
N31 C32 C30 114.7(3) . . ?
C33 C32 C30 124.1(3) . . ?
C34 C33 C32 119.9(4) . . ?
C34 C33 H33 120.1 . . ?
C32 C33 H33 120.1 . . ?
C35 C34 C33 119.0(3) . . ?
C35 C34 H34 120.5 . . ?
C33 C34 H34 120.5 . . ?
C34 C35 C36 119.8(3) . . ?
C34 C35 H35 120.1 . . ?
C36 C35 H35 120.1 . . ?
N31 C36 C35 122.0(4) . . ?
N31 C36 H36 119.0 . . ?
C35 C36 H36 119.0 . . ?
O1 C37 O2 124.5(3) . . ?
O1 C37 C5 124.4(3) . . ?
O2 C37 C5 111.2(3) . . ?
O2 C38 C39 106.3(3) . . ?
O2 C38 H38A 110.5 . . ?
C39 C38 H38A 110.5 . . ?
O2 C38 H38B 110.5 . . ?
C39 C38 H38B 110.5 . . ?
H38A C38 H38B 108.7 . . ?
C38 C39 H39A 109.5 . . ?
C38 C39 H39B 109.5 . . ?
H39A C39 H39B 109.5 . . ?
C38 C39 H39C 109.5 . . ?
H39A C39 H39C 109.5 . . ?
H39B C39 H39C 109.5 . . ?
F5 P1 F6 91.9(3) . . ?
F5A P1 F6A 94.1(6) . . ?
F5 P1 F3 178.4(3) . . ?
F6 P1 F3 89.6(3) . . ?
F5A P1 F2A 92.2(6) . . ?
F6A P1 F2A 91.9(7) . . ?
F5 P1 F2 89.9(4) . . ?
F6 P1 F2 91.9(4) . . ?
F3 P1 F2 89.5(3) . . ?
F5 P1 F1 90.7(3) . . ?
F6 P1 F1 90.9(3) . . ?
F3 P1 F1 89.8(3) . . ?
F2 P1 F1 177.1(5) . . ?
F5A P1 F1A 92.7(5) . . ?
F6A P1 F1A 90.6(6) . . ?
F2A P1 F1A 174.4(8) . . ?
F5 P1 F4 89.2(3) . . ?
F6 P1 F4 178.8(3) . . ?
F3 P1 F4 89.3(3) . . ?
F2 P1 F4 88.7(4) . . ?
F1 P1 F4 88.5(3) . . ?
F5A P1 F4A 91.2(5) . . ?
F6A P1 F4A 174.6(7) . . ?
F2A P1 F4A 88.8(7) . . ?
F1A P1 F4A 88.2(6) . . ?
F5A P1 F3A 178.4(7) . . ?
F6A P1 F3A 87.5(5) . . ?
F2A P1 F3A 87.5(5) . . ?
F1A P1 F3A 87.6(6) . . ?
F4A P1 F3A 87.2(4) . . ?
N40 C41 C42 179.0(7) . . ?
C41 C42 H42A 109.5 . . ?
C41 C42 H42B 109.5 . . ?
H42A C42 H42B 109.5 . . ?
C41 C42 H42C 109.5 . . ?
H42A C42 H42C 109.5 . . ?
H42B C42 H42C 109.5 . . ?

loop_
_geom_bond_atom_site_label_1
_geom_bond_atom_site_label_2
_geom_bond_distance
_geom_bond_site_symmetry_2
_geom_bond_publ_flag
Ru1 N25 1.954(3) . ?
Ru1 N2 2.006(3) . ?
Ru1 C14 2.043(3) . ?
Ru1 N31 2.061(3) . ?
Ru1 N19 2.061(3) . ?
Ru1 N8 2.157(3) . ?
O1 C37 1.201(5) . ?
O2 C37 1.340(5) . ?
O2 C38 1.453(4) . ?
N2 C1 1.352(4) . ?
N2 C3 1.365(4) . ?
N8 C9 1.346(4) . ?
N8 C7 1.358(5) . ?
N19 C20 1.350(4) . ?
N19 C24 1.377(4) . ?
N25 C30 1.359(4) . ?
N25 C26 1.363(4) . ?
N31 C36 1.353(4) . ?
N31 C32 1.375(4) . ?
C1 C6 1.384(4) . ?
C1 C7 1.476(4) . ?
C3 C4 1.390(5) . ?
C3 C13 1.467(5) . ?
C4 C5 1.391(5) . ?
C4 H4 0.9500 . ?
C5 C6 1.394(5) . ?
C5 C37 1.490(5) . ?
C6 H6 0.9500 . ?
C7 C12 1.393(5) . ?
C9 C10 1.383(5) . ?
C9 H9 0.9500 . ?
C10 C11 1.383(5) . ?
C10 H10 0.9500 . ?
C11 C12 1.386(5) . ?
C11 H11 0.9500 . ?
C12 H12 0.9500 . ?
C13 C14 1.407(5) . ?
C13 C18 1.411(5) . ?
C14 C15 1.402(5) . ?
C15 C16 1.398(5) . ?
C15 H15 0.9500 . ?
C16 C17 1.389(6) . ?
C16 H16 0.9500 . ?
C17 C18 1.376(6) . ?
C17 H17 0.9500 . ?
C18 H18 0.9500 . ?
C20 C21 1.389(5) . ?
C20 H20 0.9500 . ?
C21 C22 1.372(6) . ?
C21 H21 0.9500 . ?
C22 C23 1.386(5) . ?
C22 H22 0.9500 . ?
C23 C24 1.388(5) . ?
C23 H23 0.9500 . ?
C24 C26 1.467(5) . ?
C26 C27 1.392(5) . ?
C27 C28 1.382(5) . ?
C27 H27 0.9500 . ?
C28 C29 1.383(6) . ?
C28 H28 0.9500 . ?
C29 C30 1.382(5) . ?
C29 H29 0.9500 . ?
C30 C32 1.467(5) . ?
C32 C33 1.388(5) . ?
C33 C34 1.378(5) . ?
C33 H33 0.9500 . ?
C34 C35 1.374(6) . ?
C34 H34 0.9500 . ?
C35 C36 1.387(5) . ?
C35 H35 0.9500 . ?
C36 H36 0.9500 . ?
C38 C39 1.493(6) . ?
C38 H38A 0.9900 . ?
C38 H38B 0.9900 . ?
C39 H39A 0.9800 . ?
C39 H39B 0.9800 . ?
C39 H39C 0.9800 . ?
P1 F5A 1.495(10) . ?
P1 F5 1.553(5) . ?
P1 F6 1.566(4) . ?
P1 F6A 1.566(9) . ?
P1 F3 1.576(4) . ?
P1 F2A 1.590(9) . ?
P1 F2 1.593(4) . ?
P1 F1 1.600(4) . ?
P1 F1A 1.605(9) . ?
P1 F4 1.614(4) . ?
P1 F4A 1.617(9) . ?
P1 F3A 1.635(9) . ?
N40 C41 1.129(8) . ?
C41 C42 1.451(8) . ?
C42 H42A 0.9800 . ?
C42 H42B 0.9800 . ?
C42 H42C 0.9800 . ?

loop_
_geom_torsion_atom_site_label_1
_geom_torsion_atom_site_label_2
_geom_torsion_atom_site_label_3
_geom_torsion_atom_site_label_4
_geom_torsion
_geom_torsion_site_symmetry_1
_geom_torsion_site_symmetry_2
_geom_torsion_site_symmetry_3
_geom_torsion_site_symmetry_4
_geom_torsion_publ_flag
C14 Ru1 N2 C1 178.7(3) . . . . ?
N31 Ru1 N2 C1 89.3(2) . . . . ?
N19 Ru1 N2 C1 -90.0(2) . . . . ?
N8 Ru1 N2 C1 -2.8(2) . . . . ?
C14 Ru1 N2 C3 3.3(2) . . . . ?
N31 Ru1 N2 C3 -86.1(2) . . . . ?
N19 Ru1 N2 C3 94.6(2) . . . . ?
N8 Ru1 N2 C3 -178.2(2) . . . . ?
N25 Ru1 N8 C9 5.9(3) . . . . ?
N2 Ru1 N8 C9 -175.8(3) . . . . ?
C14 Ru1 N8 C9 -171.9(3) . . . . ?
N31 Ru1 N8 C9 85.9(3) . . . . ?
N19 Ru1 N8 C9 -72.7(3) . . . . ?
N25 Ru1 N8 C7 -179.9(2) . . . . ?
N2 Ru1 N8 C7 -1.6(2) . . . . ?
C14 Ru1 N8 C7 2.2(4) . . . . ?
N31 Ru1 N8 C7 -99.9(2) . . . . ?
N19 Ru1 N8 C7 101.4(2) . . . . ?
N25 Ru1 N19 C20 -175.9(3) . . . . ?
N2 Ru1 N19 C20 9.0(3) . . . . ?
C14 Ru1 N19 C20 89.4(3) . . . . ?
N31 Ru1 N19 C20 -169.0(3) . . . . ?
N8 Ru1 N19 C20 -67.4(3) . . . . ?
N25 Ru1 N19 C24 1.7(2) . . . . ?
N2 Ru1 N19 C24 -173.4(2) . . . . ?
C14 Ru1 N19 C24 -93.0(2) . . . . ?
N31 Ru1 N19 C24 8.6(4) . . . . ?
N8 Ru1 N19 C24 110.2(2) . . . . ?
C14 Ru1 N25 C30 -85.4(3) . . . . ?
N31 Ru1 N25 C30 4.6(2) . . . . ?
N19 Ru1 N25 C30 -178.0(3) . . . . ?
N8 Ru1 N25 C30 95.4(2) . . . . ?
C14 Ru1 N25 C26 88.5(3) . . . . ?
N31 Ru1 N25 C26 178.5(3) . . . . ?
N19 Ru1 N25 C26 -4.1(2) . . . . ?
N8 Ru1 N25 C26 -90.7(2) . . . . ?
N25 Ru1 N31 C36 177.1(3) . . . . ?
N2 Ru1 N31 C36 -7.9(3) . . . . ?
C14 Ru1 N31 C36 -87.8(3) . . . . ?
N19 Ru1 N31 C36 170.1(3) . . . . ?
N8 Ru1 N31 C36 69.3(3) . . . . ?
N25 Ru1 N31 C32 -1.3(2) . . . . ?
N2 Ru1 N31 C32 173.7(2) . . . . ?
C14 Ru1 N31 C32 93.8(2) . . . . ?
N19 Ru1 N31 C32 -8.3(4) . . . . ?
N8 Ru1 N31 C32 -109.1(2) . . . . ?
C3 N2 C1 C6 2.4(5) . . . . ?
Ru1 N2 C1 C6 -172.8(2) . . . . ?
C3 N2 C1 C7 -178.4(3) . . . . ?
Ru1 N2 C1 C7 6.4(4) . . . . ?
C1 N2 C3 C4 -1.1(5) . . . . ?
Ru1 N2 C3 C4 174.3(2) . . . . ?
C1 N2 C3 C13 -179.2(3) . . . . ?
Ru1 N2 C3 C13 -3.8(4) . . . . ?
N2 C3 C4 C5 -1.2(5) . . . . ?
C13 C3 C4 C5 176.5(3) . . . . ?
C3 C4 C5 C6 2.2(5) . . . . ?
C3 C4 C5 C37 -174.4(3) . . . . ?
N2 C1 C6 C5 -1.4(5) . . . . ?
C7 C1 C6 C5 179.5(3) . . . . ?
C4 C5 C6 C1 -0.9(5) . . . . ?
C37 C5 C6 C1 175.5(3) . . . . ?
C9 N8 C7 C12 1.2(5) . . . . ?
Ru1 N8 C7 C12 -173.5(2) . . . . ?
C9 N8 C7 C1 180.0(3) . . . . ?
Ru1 N8 C7 C1 5.3(3) . . . . ?
N2 C1 C7 N8 -7.5(4) . . . . ?
C6 C1 C7 N8 171.7(3) . . . . ?
N2 C1 C7 C12 171.3(3) . . . . ?
C6 C1 C7 C12 -9.5(5) . . . . ?
C7 N8 C9 C10 -0.5(5) . . . . ?
Ru1 N8 C9 C10 173.4(3) . . . . ?
N8 C9 C10 C11 -0.9(6) . . . . ?
C9 C10 C11 C12 1.6(6) . . . . ?
C10 C11 C12 C7 -1.0(5) . . . . ?
N8 C7 C12 C11 -0.4(5) . . . . ?
C1 C7 C12 C11 -179.1(3) . . . . ?
N2 C3 C13 C14 1.9(4) . . . . ?
C4 C3 C13 C14 -176.0(3) . . . . ?
N2 C3 C13 C18 -178.3(3) . . . . ?
C4 C3 C13 C18 3.9(6) . . . . ?
C18 C13 C14 C15 -0.6(5) . . . . ?
C3 C13 C14 C15 179.2(3) . . . . ?
C18 C13 C14 Ru1 -179.1(3) . . . . ?
C3 C13 C14 Ru1 0.7(4) . . . . ?
N25 Ru1 C14 C15 -2.0(3) . . . . ?
N2 Ru1 C14 C15 179.7(3) . . . . ?
N31 Ru1 C14 C15 -81.3(3) . . . . ?
N19 Ru1 C14 C15 77.4(3) . . . . ?
N8 Ru1 C14 C15 175.9(2) . . . . ?
N25 Ru1 C14 C13 176.2(2) . . . . ?
N2 Ru1 C14 C13 -2.0(2) . . . . ?
N31 Ru1 C14 C13 96.9(2) . . . . ?
N19 Ru1 C14 C13 -104.3(2) . . . . ?
N8 Ru1 C14 C13 -5.8(4) . . . . ?
C13 C14 C15 C16 -0.7(5) . . . . ?
Ru1 C14 C15 C16 177.5(3) . . . . ?
C14 C15 C16 C17 1.5(6) . . . . ?
C15 C16 C17 C18 -0.8(6) . . . . ?
C16 C17 C18 C13 -0.5(6) . . . . ?
C14 C13 C18 C17 1.3(5) . . . . ?
C3 C13 C18 C17 -178.5(3) . . . . ?
C24 N19 C20 C21 2.1(5) . . . . ?
Ru1 N19 C20 C21 179.6(3) . . . . ?
N19 C20 C21 C22 -1.6(6) . . . . ?
C20 C21 C22 C23 -0.2(6) . . . . ?
C21 C22 C23 C24 1.3(6) . . . . ?
C20 N19 C24 C23 -0.8(5) . . . . ?
Ru1 N19 C24 C23 -178.7(2) . . . . ?
C20 N19 C24 C26 178.5(3) . . . . ?
Ru1 N19 C24 C26 0.6(3) . . . . ?
C22 C23 C24 N19 -0.9(5) . . . . ?
C22 C23 C24 C26 179.9(3) . . . . ?
C30 N25 C26 C27 0.8(5) . . . . ?
Ru1 N25 C26 C27 -173.0(3) . . . . ?
C30 N25 C26 C24 179.3(3) . . . . ?
Ru1 N25 C26 C24 5.5(4) . . . . ?
N19 C24 C26 N25 -3.7(4) . . . . ?
C23 C24 C26 N25 175.6(3) . . . . ?
N19 C24 C26 C27 174.6(3) . . . . ?
C23 C24 C26 C27 -6.1(6) . . . . ?
N25 C26 C27 C28 -0.2(5) . . . . ?
C24 C26 C27 C28 -178.5(3) . . . . ?
C26 C27 C28 C29 0.3(6) . . . . ?
C27 C28 C29 C30 -0.9(6) . . . . ?
C26 N25 C30 C29 -1.4(5) . . . . ?
Ru1 N25 C30 C29 172.4(3) . . . . ?
C26 N25 C30 C32 179.4(3) . . . . ?
Ru1 N25 C30 C32 -6.8(4) . . . . ?
C28 C29 C30 N25 1.4(6) . . . . ?
C28 C29 C30 C32 -179.5(3) . . . . ?
C36 N31 C32 C33 -1.6(5) . . . . ?
Ru1 N31 C32 C33 177.0(3) . . . . ?
C36 N31 C32 C30 179.7(3) . . . . ?
Ru1 N31 C32 C30 -1.8(4) . . . . ?
N25 C30 C32 N31 5.3(4) . . . . ?
C29 C30 C32 N31 -173.8(3) . . . . ?
N25 C30 C32 C33 -173.4(3) . . . . ?
C29 C30 C32 C33 7.5(6) . . . . ?
N31 C32 C33 C34 0.9(5) . . . . ?
C30 C32 C33 C34 179.5(3) . . . . ?
C32 C33 C34 C35 0.1(6) . . . . ?
C33 C34 C35 C36 -0.2(6) . . . . ?
C32 N31 C36 C35 1.5(5) . . . . ?
Ru1 N31 C36 C35 -176.9(3) . . . . ?
C34 C35 C36 N31 -0.6(5) . . . . ?
C38 O2 C37 O1 6.2(5) . . . . ?
C38 O2 C37 C5 -173.7(3) . . . . ?
C4 C5 C37 O1 -7.0(6) . . . . ?
C6 C5 C37 O1 176.5(3) . . . . ?
C4 C5 C37 O2 173.0(3) . . . . ?
C6 C5 C37 O2 -3.5(5) . . . . ?
C37 O2 C38 C39 -173.1(3) . . . . ?
